data_2100620
loop_
_publ_author_name
'Ho\/ly\'nska, Ma\/lgorzata'
'Bryndal, Iwona'
'Lis, Tadeusz'

_publ_section_title
;Hypersymmetry in the crystal structure of
triammonium bis(O-phospho-L-serinate)
trihydrate
;
_journal_coeditor_code GP5011
_journal_date_accepted 2006-06-20
_journal_date_recd_electronic 2006-04-26
_journal_issue 2
_journal_name_full 'Acta Crystallographica, Section B'
_journal_page_first 919
_journal_page_last 925
_journal_paper_category FA
_journal_paper_doi 10.1107/S0108768106023573
_journal_volume 62
_journal_year 2006
_chemical_formula_moiety 'C3 H7 N O6 P, C3 H6 N O6 P, 3(H4 N), 3(H2 O)'
_chemical_formula_sum 'C6 H31 N5 O15 P2'
_chemical_formula_weight 475.30
_space_group_IT_number 4
_symmetry_cell_setting monoclinic
_symmetry_space_group_name_Hall 'P 2yb'
_symmetry_space_group_name_H-M 'P 1 21 1'
_atom_sites_solution_hydrogens geom
_atom_sites_solution_primary direct
_atom_sites_solution_secondary difmap
_cell_angle_alpha 90.00
_cell_angle_beta 90.00(3)
_cell_angle_gamma 90.00
_cell_formula_units_Z 4
_cell_length_a 7.851(3)
_cell_length_b 21.976(5)
_cell_length_c 11.332(4)
_cell_measurement_reflns_used 17710
_cell_measurement_temperature 100(2)
_cell_volume 1955.2(11)
_diffrn_ambient_temperature 100(2)
_diffrn_measured_fraction_theta_full 0.968
_diffrn_measured_fraction_theta_max 0.968
_diffrn_measurement_device_type 'Xcalibur PX'
_diffrn_measurement_method \w
_diffrn_radiation_monochromator graphite
_diffrn_radiation_source 'fine-focus sealed tube'
_diffrn_radiation_type MoK\a
_diffrn_radiation_wavelength 0.71073
_diffrn_reflns_av_R_equivalents 0.0427
_diffrn_reflns_av_sigmaI/netI 0.0697
_diffrn_reflns_limit_h_max 13
_diffrn_reflns_limit_h_min -13
_diffrn_reflns_limit_k_max 28
_diffrn_reflns_limit_k_min -38
_diffrn_reflns_limit_l_max 19
_diffrn_reflns_limit_l_min -19
_diffrn_reflns_number 49395
_diffrn_reflns_theta_full 38.57
_diffrn_reflns_theta_max 38.57
_diffrn_reflns_theta_min 4.53
_exptl_absorpt_coefficient_mu 0.306
_exptl_absorpt_correction_T_max 0.970
_exptl_absorpt_correction_T_min 0.888
_exptl_absorpt_correction_type numerical
_exptl_absorpt_process_details 'CrysAlis RED, ver. 1.171, Oxford Diffraction Poland (1995-2003)'
_exptl_crystal_colour colourless
_exptl_crystal_density_diffrn 1.615
_exptl_crystal_density_method 'not measured'
_exptl_crystal_description plates
_exptl_crystal_F_000 1008
_exptl_crystal_size_max 0.40
_exptl_crystal_size_mid 0.18
_exptl_crystal_size_min 0.10
_refine_diff_density_max 0.41
_refine_diff_density_min -0.45
_refine_ls_abs_structure_details 'Flack H D (1983), Acta Cryst. A39, 876-881'
_refine_ls_abs_structure_Flack 0.03(5)
_refine_ls_extinction_method none
_refine_ls_goodness_of_fit_ref 1.148
_refine_ls_hydrogen_treatment mixed
_refine_ls_matrix_type full
_refine_ls_number_parameters 619
_refine_ls_number_reflns 16051
_refine_ls_number_restraints 37
_refine_ls_restrained_S_all 1.147
_refine_ls_R_factor_all 0.0870
_refine_ls_R_factor_gt 0.0463
_refine_ls_shift/su_max 0.004
_refine_ls_shift/su_mean 0.000
_refine_ls_structure_factor_coef Fsqd
_refine_ls_weighting_details 'calc w=1/[\s^2^(Fo^2^)+(0.0209P)^2^+0.0000P] where P=(Fo^2^+2Fc^2^)/3'
_refine_ls_weighting_scheme calc
_refine_ls_wR_factor_gt 0.0806
_refine_ls_wR_factor_ref 0.0867
_reflns_number_gt 9264
_reflns_number_total 16051
_reflns_threshold_expression >2sigma(I)
_cod_data_source_file gp5011.cif
_cod_original_sg_symbol_H-M 'P 21'
_cod_database_code 2100620

loop_
_symmetry_equiv_pos_as_xyz
'x, y, z'
'-x, y+1/2, -z'

loop_
_atom_site_type_symbol
_atom_site_label
_atom_site_fract_x
_atom_site_fract_y
_atom_site_fract_z
_atom_site_U_iso_or_equiv
_atom_site_adp_type
_atom_site_calc_flag
_atom_site_refinement_flags
_atom_site_occupancy
P P1 -0.24153(6) 0.85279(3) 1.11825(5) 0.01163(11) Uani d . 1
O O11 -0.26133(18) 0.91620(7) 1.07421(13) 0.0175(3) Uani d . 1
O O21 -0.22154(19) 0.85170(7) 1.25490(12) 0.0173(3) Uani d . 1
H H210 -0.2531 0.8177 1.2809 0.021 Uiso calc R 1
O O31 -0.06029(17) 0.83039(6) 1.06550(12) 0.0131(3) Uani d . 1
O O41 -0.37528(17) 0.80719(6) 1.08190(13) 0.0154(3) Uani d . 1
C C11 0.2271(2) 0.77946(9) 0.93718(18) 0.0124(4) Uani d . 1
C C21 0.1885(2) 0.76684(9) 1.06883(17) 0.0115(4) Uani d . 1
H H21 0.2293 0.7249 1.0882 0.014 Uiso calc R 1
C C31 -0.0007(2) 0.77015(9) 1.09543(19) 0.0136(4) Uani d . 1
H H311 -0.0628 0.7393 1.0486 0.016 Uiso calc R 1
H H312 -0.0211 0.7619 1.1802 0.016 Uiso calc R 1
N N1 0.2827(2) 0.81092(8) 1.14417(15) 0.0141(4) Uani d . 1
H H1N1 0.3950 0.8105 1.1244 0.017 Uiso calc R 1
H H2N1 0.2709 0.8003 1.2213 0.017 Uiso calc R 1
H H3N1 0.2398 0.8490 1.1329 0.017 Uiso calc R 1
O O61 0.2044(2) 0.73575(7) 0.86714(14) 0.0233(4) Uani d . 1
O O62 0.27933(18) 0.83089(7) 0.90887(13) 0.0173(3) Uani d . 1
P P2 0.74494(7) 0.49784(2) 0.86704(5) 0.01152(13) Uani d . 1
O O12 0.76497(18) 0.43449(7) 0.82252(13) 0.0175(3) Uani d . 1
O O22 0.72781(19) 0.49917(6) 1.00356(12) 0.0158(3) Uani d . 1
H H220 0.7647 0.5325 1.0294 0.019 Uiso calc R 1
O O32 0.56288(16) 0.52007(6) 0.81572(12) 0.0119(3) Uani d . 1
O O42 0.87841(17) 0.54375(7) 0.82853(13) 0.0152(3) Uani d . 1
C C12 0.2767(2) 0.57327(9) 0.68658(18) 0.0122(4) Uani d . 1
C C22 0.3149(2) 0.58417(9) 0.81808(17) 0.0111(4) Uani d . 1
H H22 0.2742 0.6259 0.8392 0.013 Uiso calc R 1
C C32 0.5044(2) 0.58032(9) 0.84641(19) 0.0126(4) Uani d . 1
H H321 0.5680 0.6113 0.8006 0.015 Uiso calc R 1
H H322 0.5235 0.5880 0.9315 0.015 Uiso calc R 1
N N2 0.2199(2) 0.53930(8) 0.89193(15) 0.0124(3) Uani d . 1
H H1N2 0.1065 0.5421 0.8761 0.015 Uiso calc R 1
H H2N2 0.2384 0.5474 0.9696 0.015 Uiso calc R 1
H H3N2 0.2569 0.5010 0.8750 0.015 Uiso calc R 1
O O51 0.3008(2) 0.61713(7) 0.61739(15) 0.0249(4) Uani d . 1
O O52 0.22210(19) 0.52189(7) 0.65672(13) 0.0176(3) Uani d . 1
P P3 0.74982(7) 0.50220(2) 0.36481(5) 0.01077(12) Uani d . 1
O O13 0.76939(18) 0.43916(7) 0.31540(13) 0.0153(3) Uani d . 1
O O43 0.88334(17) 0.54753(6) 0.32224(13) 0.0151(3) Uani d . 1
O O33 0.56766(17) 0.52464(6) 0.31172(12) 0.0131(3) Uani d . 1
O O23 0.73621(18) 0.50468(7) 0.49935(12) 0.0162(3) Uani d . 1
C C13 0.2832(3) 0.57358(10) 0.18358(18) 0.0139(4) Uani d . 1
C C23 0.3149(2) 0.58536(9) 0.31634(17) 0.0102(4) Uani d . 1
H H23 0.2705 0.6267 0.3365 0.012 Uiso calc R 1
C C33 0.5040(2) 0.58332(9) 0.34499(19) 0.0131(4) Uani d . 1
H H331 0.5649 0.6156 0.3010 0.016 Uiso calc R 1
H H332 0.5219 0.5901 0.4305 0.016 Uiso calc R 1
O O53 0.22571(19) 0.52293(7) 0.15397(14) 0.0169(3) Uani d . 1
O O63 0.3220(2) 0.61604(7) 0.11476(14) 0.0240(4) Uani d . 1
N N3 0.2222(2) 0.53964(8) 0.38849(15) 0.0130(3) Uani d . 1
H H1N3 0.1113 0.5382 0.3653 0.016 Uiso calc R 1
H H2N3 0.2277 0.5503 0.4660 0.016 Uiso calc R 1
H H3N3 0.2707 0.5024 0.3784 0.016 Uiso calc R 1
P P4 -0.25186(6) 0.85281(2) 0.61625(5) 0.01030(10) Uani d . 1
O O14 -0.27195(17) 0.91587(6) 0.56698(12) 0.0148(3) Uani d . 1
O O44 -0.38433(17) 0.80712(6) 0.57241(13) 0.0140(3) Uani d . 1
O O34 -0.06889(16) 0.83089(6) 0.56436(12) 0.0118(3) Uani d . 1
O O24 -0.23933(17) 0.85032(6) 0.75064(12) 0.0145(3) Uani d . 1
C C14 0.2148(3) 0.78010(9) 0.43539(18) 0.0137(4) Uani d . 1
C C24 0.1825(2) 0.76947(8) 0.56870(17) 0.0100(4) Uani d . 1
H H24 0.2264 0.7282 0.5902 0.012 Uiso calc R 1
C C34 -0.0058(2) 0.77218(8) 0.59827(19) 0.0118(4) Uani d . 1
H H341 -0.0678 0.7399 0.5552 0.014 Uiso calc R 1
H H342 -0.0228 0.7658 0.6839 0.014 Uiso calc R 1
O O54 0.27299(18) 0.83057(7) 0.40537(13) 0.0169(3) Uani d . 1
O O64 0.1749(2) 0.73767(7) 0.36763(14) 0.0235(4) Uani d . 1
N N4 0.2764(2) 0.81584(8) 0.63956(15) 0.0115(3) Uani d . 1
H H1N4 0.3891 0.8146 0.6208 0.014 Uiso calc R 1
H H2N4 0.2631 0.8077 0.7178 0.014 Uiso calc R 1
H H3N4 0.2344 0.8535 0.6233 0.014 Uiso calc R 1
N N11 1.0205(3) 0.92891(9) 0.37794(19) 0.0180(4) Uani d D 1
H H11N 0.940(2) 0.9562(8) 0.356(2) 0.022 Uiso d D 1
H H21N 1.085(3) 0.9545(9) 0.4223(18) 0.022 Uiso d D 1
H H31N 1.070(3) 0.9211(11) 0.3071(10) 0.022 Uiso d D 1
H H41N 0.992(3) 0.8930(6) 0.4128(19) 0.022 Uiso d D 1
N N21 1.5197(3) 0.92494(10) 0.8754(2) 0.0189(4) Uani d D 1
H H12N 1.567(3) 0.9316(11) 0.9474(9) 0.023 Uiso d D 1
H H22N 1.587(3) 0.9054(10) 0.8223(16) 0.023 Uiso d D 1
H H32N 1.435(2) 0.8986(9) 0.894(2) 0.023 Uiso d D 1
H H42N 1.482(3) 0.9603(6) 0.843(2) 0.023 Uiso d D 1
N N31 1.0013(2) 0.92349(10) 0.86407(18) 0.0155(4) Uani d D 1
H H13N 1.084(2) 0.9285(10) 0.8085(15) 0.019 Uiso d D 1
H H23N 0.937(3) 0.9574(6) 0.875(2) 0.019 Uiso d D 1
H H33N 1.041(3) 0.9057(9) 0.9310(11) 0.019 Uiso d D 1
H H43N 0.925(2) 0.8956(8) 0.836(2) 0.019 Uiso d D 1
N N41 1.5002(2) 0.92942(9) 0.38612(18) 0.0154(4) Uani d D 1
H H14N 1.431(2) 0.8963(7) 0.380(2) 0.019 Uiso d D 1
H H24N 1.5907(18) 0.9254(10) 0.4357(16) 0.019 Uiso d D 1
H H34N 1.532(3) 0.9433(10) 0.3139(9) 0.019 Uiso d D 1
H H44N 1.427(2) 0.9574(8) 0.4174(19) 0.019 Uiso d D 1
N N51 0.8629(3) 0.60202(9) 0.61423(18) 0.0183(4) Uani d D 1
H H15N 0.861(3) 0.5899(11) 0.6909(7) 0.022 Uiso d D 1
H H25N 0.787(2) 0.6332(8) 0.618(2) 0.022 Uiso d D 1
H H35N 0.9696(13) 0.6178(10) 0.607(2) 0.022 Uiso d D 1
H H45N 0.820(3) 0.5688(7) 0.5768(19) 0.022 Uiso d D 1
N N61 0.6347(3) 0.75172(9) 0.86315(18) 0.0183(4) Uani d D 1
H H16N 0.622(3) 0.7695(10) 0.9351(10) 0.022 Uiso d D 1
H H26N 0.708(2) 0.7197(7) 0.861(2) 0.022 Uiso d D 1
H H36N 0.5311(14) 0.7355(10) 0.846(2) 0.022 Uiso d D 1
H H46N 0.646(3) 0.7863(6) 0.8195(18) 0.022 Uiso d D 1
O O1W 0.8612(2) 0.59363(9) 0.09925(16) 0.0283(4) Uani d D 1
H H101 0.881(3) 0.5780(12) 0.1635(12) 0.034 Uiso d D 1
H H102 0.791(3) 0.6211(9) 0.103(3) 0.034 Uiso d D 1
O O2W 0.9099(2) 0.67048(8) 0.8564(2) 0.0339(5) Uani d D 1
H H201 0.995(2) 0.6906(12) 0.871(2) 0.041 Uiso d D 1
H H202 0.871(4) 0.6387(8) 0.883(3) 0.041 Uiso d D 1
O O3W 0.6462(2) 0.75799(9) 0.35318(16) 0.0274(4) Uani d D 1
H H301 0.619(3) 0.7739(11) 0.4159(12) 0.033 Uiso d D 1
H H302 0.725(2) 0.7337(10) 0.359(3) 0.033 Uiso d D 1
O O4W 0.6126(3) 0.68018(8) 0.10271(19) 0.0343(5) Uani d D 1
H H401 0.528(2) 0.6607(12) 0.121(2) 0.041 Uiso d D 1
H H402 0.614(4) 0.7141(6) 0.132(2) 0.041 Uiso d D 1
O O5W 0.5936(2) 0.68573(8) 0.63467(17) 0.0291(4) Uani d D 1
H H501 0.4974(15) 0.6718(12) 0.626(2) 0.035 Uiso d D 1
H H502 0.577(4) 0.7221(3) 0.623(3) 0.035 Uiso d D 1
O O6W -0.1110(2) 0.66948(8) 0.38383(18) 0.0309(4) Uani d D 1
H H601 -0.0157(16) 0.6841(12) 0.375(2) 0.037 Uiso d D 1
H H602 -0.090(4) 0.6333(3) 0.375(3) 0.037 Uiso d D 1

loop_
_atom_site_aniso_label
_atom_site_aniso_U_11
_atom_site_aniso_U_22
_atom_site_aniso_U_33
_atom_site_aniso_U_12
_atom_site_aniso_U_13
_atom_site_aniso_U_23
P1 0.0095(2) 0.0132(2) 0.0122(3) 0.0009(2) -0.00017(19) -0.0011(2)
O11 0.0186(7) 0.0152(7) 0.0186(8) 0.0035(6) -0.0001(6) 0.0014(6)
O21 0.0233(7) 0.0172(7) 0.0113(7) -0.0032(7) 0.0010(6) -0.0012(6)
O31 0.0107(6) 0.0137(7) 0.0150(7) 0.0024(5) 0.0030(5) 0.0030(6)
O41 0.0106(7) 0.0172(7) 0.0183(8) -0.0009(6) 0.0020(6) -0.0027(6)
C11 0.0091(9) 0.0158(9) 0.0125(10) 0.0008(7) -0.0005(7) 0.0012(8)
C21 0.0091(9) 0.0134(9) 0.0120(10) -0.0005(7) 0.0019(7) 0.0012(8)
C31 0.0101(9) 0.0141(9) 0.0166(10) 0.0030(8) 0.0023(8) 0.0027(8)
N1 0.0122(8) 0.0174(9) 0.0127(9) -0.0001(7) 0.0009(6) -0.0012(7)
O61 0.0352(9) 0.0202(8) 0.0146(8) -0.0021(8) 0.0028(7) -0.0067(7)
O62 0.0188(7) 0.0170(7) 0.0160(8) -0.0056(6) 0.0018(6) 0.0044(6)
P2 0.0085(2) 0.0137(3) 0.0124(3) 0.0013(2) 0.00090(19) 0.0027(2)
O12 0.0178(7) 0.0163(8) 0.0185(8) 0.0041(6) 0.0007(6) -0.0022(6)
O22 0.0217(7) 0.0153(8) 0.0105(7) -0.0020(6) -0.0004(6) 0.0015(6)
O32 0.0093(6) 0.0115(7) 0.0148(7) 0.0028(5) -0.0017(5) -0.0023(5)
O42 0.0106(7) 0.0191(7) 0.0159(8) -0.0002(6) -0.0012(5) 0.0038(6)
C12 0.0100(9) 0.0143(10) 0.0124(10) 0.0009(8) -0.0005(7) -0.0009(8)
C22 0.0132(9) 0.0093(8) 0.0107(9) -0.0004(7) -0.0014(7) -0.0008(7)
C32 0.0101(9) 0.0098(9) 0.0179(11) 0.0000(7) -0.0001(7) -0.0007(8)
N2 0.0103(8) 0.0154(8) 0.0114(9) 0.0005(7) -0.0001(6) 0.0011(7)
O51 0.0373(10) 0.0203(8) 0.0172(8) -0.0034(8) -0.0041(7) 0.0076(7)
O52 0.0215(8) 0.0208(8) 0.0104(7) -0.0025(6) -0.0011(6) -0.0040(6)
P3 0.0088(2) 0.0098(3) 0.0137(3) 0.00011(19) -0.00087(19) -0.0008(2)
O13 0.0144(7) 0.0107(7) 0.0207(8) 0.0027(5) 0.0003(6) 0.0005(6)
O43 0.0093(6) 0.0124(7) 0.0237(8) -0.0013(5) -0.0010(6) 0.0009(6)
O33 0.0095(7) 0.0124(7) 0.0175(8) 0.0013(5) -0.0020(5) -0.0030(6)
O23 0.0182(7) 0.0177(8) 0.0127(7) -0.0011(6) -0.0035(6) 0.0001(6)
C13 0.0110(9) 0.0189(10) 0.0118(10) 0.0042(8) -0.0031(7) -0.0005(8)
C23 0.0084(8) 0.0093(8) 0.0129(10) 0.0025(7) -0.0011(7) -0.0008(8)
C33 0.0104(9) 0.0128(9) 0.0160(10) 0.0008(7) -0.0019(7) -0.0031(8)
O53 0.0161(7) 0.0150(7) 0.0195(8) -0.0025(6) -0.0021(6) -0.0037(6)
O63 0.0348(10) 0.0234(9) 0.0138(8) -0.0024(8) -0.0015(7) 0.0055(7)
N3 0.0111(8) 0.0162(9) 0.0116(9) 0.0012(7) 0.0005(6) 0.0019(7)
P4 0.0081(2) 0.0099(2) 0.0128(3) 0.0004(2) 0.00070(18) -0.0003(2)
O14 0.0129(7) 0.0127(6) 0.0187(8) 0.0018(6) -0.0023(6) 0.0012(6)
O44 0.0094(7) 0.0137(7) 0.0188(8) -0.0006(5) -0.0005(5) -0.0031(6)
O34 0.0082(6) 0.0110(6) 0.0163(7) 0.0022(5) 0.0013(5) 0.0019(6)
O24 0.0166(7) 0.0159(7) 0.0111(7) -0.0001(6) 0.0018(5) -0.0005(6)
C14 0.0124(9) 0.0146(9) 0.0140(10) 0.0027(8) 0.0018(7) -0.0001(8)
C24 0.0112(9) 0.0083(8) 0.0106(9) 0.0016(7) 0.0001(7) 0.0008(7)
C34 0.0092(9) 0.0101(9) 0.0162(10) -0.0013(7) 0.0007(7) 0.0026(8)
O54 0.0168(7) 0.0183(8) 0.0158(8) 0.0009(6) 0.0028(6) 0.0044(6)
O64 0.0310(9) 0.0246(9) 0.0149(8) -0.0049(8) 0.0019(7) -0.0053(7)
N4 0.0103(8) 0.0129(8) 0.0114(8) 0.0009(6) -0.0009(6) 0.0002(7)
N11 0.0193(9) 0.0144(9) 0.0203(9) 0.0053(8) 0.0033(7) 0.0021(8)
N21 0.0169(9) 0.0183(10) 0.0214(9) -0.0018(8) -0.0012(7) 0.0004(8)
N31 0.0144(9) 0.0163(9) 0.0158(9) 0.0020(7) 0.0005(7) 0.0010(7)
N41 0.0142(9) 0.0151(9) 0.0171(9) -0.0057(7) -0.0044(7) 0.0033(8)
N51 0.0233(10) 0.0164(10) 0.0153(9) -0.0008(8) 0.0049(8) 0.0017(7)
N61 0.0201(10) 0.0166(10) 0.0184(10) 0.0012(8) -0.0020(8) -0.0035(8)
O1W 0.0293(10) 0.0300(10) 0.0255(10) 0.0083(8) -0.0008(8) 0.0085(8)
O2W 0.0272(10) 0.0149(8) 0.0596(13) -0.0037(8) -0.0026(9) -0.0086(9)
O3W 0.0339(10) 0.0277(10) 0.0207(9) 0.0039(8) -0.0004(8) -0.0063(8)
O4W 0.0303(11) 0.0188(9) 0.0537(13) -0.0054(8) 0.0024(9) 0.0067(9)
O5W 0.0279(10) 0.0151(8) 0.0442(11) -0.0004(7) -0.0001(8) 0.0085(8)
O6W 0.0256(10) 0.0178(8) 0.0493(12) -0.0035(8) 0.0046(9) -0.0080(9)

loop_
_atom_type_symbol
_atom_type_description
_atom_type_scat_dispersion_real
_atom_type_scat_dispersion_imag
_atom_type_scat_source
C C 0.0033 0.0016 'International Tables Vol C Tables 4.2.6.8 and 6.1.1.4'
H H 0.0000 0.0000 'International Tables Vol C Tables 4.2.6.8 and 6.1.1.4'
N N 0.0061 0.0033 'International Tables Vol C Tables 4.2.6.8 and 6.1.1.4'
O O 0.0106 0.0060 'International Tables Vol C Tables 4.2.6.8 and 6.1.1.4'
P P 0.1023 0.0942 'International Tables Vol C Tables 4.2.6.8 and 6.1.1.4'

loop_
_geom_angle_atom_site_label_1
_geom_angle_atom_site_label_2
_geom_angle_atom_site_label_3
_geom_angle
O11 P1 O41 117.23(9)
O11 P1 O21 111.00(9)
O41 P1 O21 109.36(9)
O11 P1 O31 104.63(8)
O41 P1 O31 107.99(8)
O21 P1 O31 105.89(9)
P1 O21 H210 109.5
C31 O31 P1 118.46(12)
O62 C11 O61 125.3(2)
O62 C11 C21 118.43(18)
O61 C11 C21 116.31(18)
N1 C21 C31 109.97(16)
N1 C21 C11 109.80(16)
C31 C21 C11 112.03(16)
N1 C21 H21 108.3
C31 C21 H21 108.3
C11 C21 H21 108.3
O31 C31 C21 108.33(16)
O31 C31 H311 110.0
C21 C31 H311 110.0
O31 C31 H312 110.0
C21 C31 H312 110.0
H311 C31 H312 108.4
C21 N1 H1N1 109.5
C21 N1 H2N1 109.5
H1N1 N1 H2N1 109.5
C21 N1 H3N1 109.5
H1N1 N1 H3N1 109.5
H2N1 N1 H3N1 109.5
O12 P2 O42 116.80(9)
O12 P2 O22 111.36(9)
O42 P2 O22 109.48(9)
O12 P2 O32 104.70(8)
O42 P2 O32 107.79(8)
O22 P2 O32 106.01(9)
P2 O22 H220 109.5
C32 O32 P2 118.09(12)
O52 C12 O51 125.00(19)
O52 C12 C22 117.90(18)
O51 C12 C22 117.09(18)
N2 C22 C32 109.43(16)
N2 C22 C12 110.04(16)
C32 C22 C12 112.66(16)
N2 C22 H22 108.2
C32 C22 H22 108.2
C12 C22 H22 108.2
O32 C32 C22 108.09(15)
O32 C32 H321 110.1
C22 C32 H321 110.1
O32 C32 H322 110.1
C22 C32 H322 110.1
H321 C32 H322 108.4
C22 N2 H1N2 109.5
C22 N2 H2N2 109.5
H1N2 N2 H2N2 109.5
C22 N2 H3N2 109.5
H1N2 N2 H3N2 109.5
H2N2 N2 H3N2 109.5
O13 P3 O43 114.48(8)
O13 P3 O23 114.30(9)
O43 P3 O23 109.89(9)
O13 P3 O33 103.38(8)
O43 P3 O33 106.81(8)
O23 P3 O33 107.23(9)
C33 O33 P3 118.79(12)
O53 C13 O63 125.8(2)
O53 C13 C23 117.98(18)
O63 C13 C23 116.21(18)
N3 C23 C33 109.93(16)
N3 C23 C13 110.09(16)
C33 C23 C13 111.07(16)
N3 C23 H23 108.6
C33 C23 H23 108.6
C13 C23 H23 108.6
O33 C33 C23 108.10(15)
O33 C33 H331 110.1
C23 C33 H331 110.1
O33 C33 H332 110.1
C23 C33 H332 110.1
H331 C33 H332 108.4
C23 N3 H1N3 109.5
C23 N3 H2N3 109.5
H1N3 N3 H2N3 109.5
C23 N3 H3N3 109.5
H1N3 N3 H3N3 109.5
H2N3 N3 H3N3 109.5
O14 P4 O24 114.24(9)
O14 P4 O44 114.44(8)
O24 P4 O44 110.15(8)
O14 P4 O34 103.40(8)
O24 P4 O34 107.05(8)
O44 P4 O34 106.80(8)
C34 O34 P4 118.36(12)
O54 C14 O64 126.1(2)
O54 C14 C24 117.38(18)
O64 C14 C24 116.51(18)
N4 C24 C34 109.62(15)
N4 C24 C14 109.93(15)
C34 C24 C14 111.64(16)
N4 C24 H24 108.5
C34 C24 H24 108.5
C14 C24 H24 108.5
O34 C34 C24 108.23(15)
O34 C34 H341 110.1
C24 C34 H341 110.1
O34 C34 H342 110.1
C24 C34 H342 110.1
H341 C34 H342 108.4
C24 N4 H1N4 109.5
C24 N4 H2N4 109.5
H1N4 N4 H2N4 109.5
C24 N4 H3N4 109.5
H1N4 N4 H3N4 109.5
H2N4 N4 H3N4 109.5
H11N N11 H21N 98(2)
H11N N11 H31N 100(2)
H21N N11 H31N 111(2)
H11N N11 H41N 121(2)
H21N N11 H41N 116(2)
H31N N11 H41N 109(2)
H12N N21 H22N 115(2)
H12N N21 H32N 101(2)
H22N N21 H32N 106(2)
H12N N21 H42N 111(2)
H22N N21 H42N 109(2)
H32N N21 H42N 113(2)
H13N N31 H23N 113(2)
H13N N31 H33N 113(2)
H23N N31 H33N 116(2)
H13N N31 H43N 108(2)
H23N N31 H43N 103(2)
H33N N31 H43N 103(2)
H14N N41 H24N 116(2)
H14N N41 H34N 111(2)
H24N N41 H34N 112(2)
H14N N41 H44N 101(2)
H24N N41 H44N 108(2)
H34N N41 H44N 107(2)
H15N N51 H25N 100(2)
H15N N51 H35N 102(2)
H25N N51 H35N 109(2)
H15N N51 H45N 102(2)
H25N N51 H45N 112(2)
H35N N51 H45N 127(2)
H16N N61 H26N 115(2)
H16N N61 H36N 106(2)
H26N N61 H36N 105(2)
H16N N61 H46N 98(2)
H26N N61 H46N 125(2)
H36N N61 H46N 107(2)
H101 O1W H102 113(3)
H201 O2W H202 134(3)
H301 O3W H302 114(3)
H401 O4W H402 113(3)
H501 O5W H502 101(3)
H601 O6W H602 100(3)

loop_
_geom_bond_atom_site_label_1
_geom_bond_atom_site_label_2
_geom_bond_distance
P1 O11 1.4883(16)
P1 O41 1.5088(16)
P1 O21 1.5566(16)
P1 O31 1.6199(15)
O21 H210 0.8400
O31 C31 1.445(2)
C11 O62 1.244(2)
C11 O61 1.259(2)
C11 C21 1.548(3)
C21 N1 1.488(3)
C21 C31 1.517(3)
C21 H21 1.0000
C31 H311 0.9900
C31 H312 0.9900
N1 H1N1 0.9100
N1 H2N1 0.9100
N1 H3N1 0.9100
P2 O12 1.4891(16)
P2 O42 1.5187(16)
P2 O22 1.5532(16)
P2 O32 1.6186(15)
O22 H220 0.8400
O32 C32 1.444(2)
C12 O52 1.254(2)
C12 O51 1.257(2)
C12 C22 1.539(3)
C22 N2 1.493(3)
C22 C32 1.525(3)
C22 H22 1.0000
C32 H321 0.9900
C32 H322 0.9900
N2 H1N2 0.9100
N2 H2N2 0.9100
N2 H3N2 0.9100
P3 O13 1.5021(15)
P3 O43 1.5244(15)
P3 O23 1.5294(16)
P3 O33 1.6280(15)
O33 C33 1.434(2)
C13 O53 1.247(2)
C13 O63 1.254(3)
C13 C23 1.547(3)
C23 N3 1.486(3)
C23 C33 1.521(3)
C23 H23 1.0000
C33 H331 0.9900
C33 H332 0.9900
N3 H1N3 0.9100
N3 H2N3 0.9100
N3 H3N3 0.9100
P4 O14 1.5024(16)
P4 O24 1.5271(16)
P4 O44 1.5286(15)
P4 O34 1.6252(15)
O34 C34 1.435(2)
C14 O54 1.247(2)
C14 O64 1.248(2)
C14 C24 1.549(3)
C24 N4 1.492(2)
C24 C34 1.517(3)
C24 H24 1.0000
C34 H341 0.9900
C34 H342 0.9900
N4 H1N4 0.9100
N4 H2N4 0.9100
N4 H3N4 0.9100
N11 H11N 0.909(3)
N11 H21N 0.910(3)
N11 H31N 0.909(3)
N11 H41N 0.910(3)
N21 H12N 0.909(3)
N21 H22N 0.910(3)
N21 H32N 0.909(3)
N21 H42N 0.909(3)
N31 H13N 0.910(3)
N31 H23N 0.909(3)
N31 H33N 0.909(3)
N31 H43N 0.910(3)
N41 H14N 0.909(3)
N41 H24N 0.910(3)
N41 H34N 0.909(3)
N41 H44N 0.911(3)
N51 H15N 0.909(3)
N51 H25N 0.909(3)
N51 H35N 0.911(3)
N51 H45N 0.910(3)
N61 H16N 0.910(3)
N61 H26N 0.911(3)
N61 H36N 0.910(3)
N61 H46N 0.910(3)
O1W H101 0.820(2)
O1W H102 0.820(2)
O2W H201 0.820(2)
O2W H202 0.819(2)
O3W H301 0.820(2)
O3W H302 0.820(2)
O4W H401 0.820(2)
O4W H402 0.819(2)
O5W H501 0.820(2)
O5W H502 0.820(2)
O6W H601 0.820(2)
O6W H602 0.820(2)

loop_
_geom_hbond_atom_site_label_D
_geom_hbond_atom_site_label_H
_geom_hbond_atom_site_label_A
_geom_hbond_site_symmetry_A
_geom_hbond_distance_DH
_geom_hbond_distance_HA
_geom_hbond_distance_DA
_geom_hbond_angle_DHA
O21 H210 O3W 1_456 0.84 1.74 2.561(2) 166.2
N1 H1N1 O41 1_655 0.91 1.87 2.778(2) 178.3
N1 H2N1 O54 1_556 0.91 2.19 2.992(2) 146.8
N1 H2N1 O64 1_556 0.91 2.28 3.118(3) 152.4
N1 H3N1 O12 2_657 0.91 1.95 2.767(2) 149.0
O22 H220 O1W 1_556 0.84 1.73 2.565(3) 170.1
N2 H1N2 O42 1_455 0.91 1.87 2.778(2) 173.9
N2 H2N2 O53 1_556 0.91 2.16 2.991(2) 151.6
N2 H2N2 O63 1_556 0.91 2.33 3.141(3) 148.9
N2 H3N2 O11 2_547 0.91 1.95 2.752(2) 145.8
N3 H1N3 O43 1_455 0.91 1.87 2.769(2) 171.6
N3 H2N3 O52 . 0.91 2.25 3.065(2) 148.7
N3 H2N3 O51 . 0.91 2.33 3.164(3) 152.2
N3 H3N3 O14 2_546 0.91 2.00 2.794(2) 144.9
N4 H1N4 O44 1_655 0.91 1.87 2.777(2) 175.1
N4 H2N4 O62 . 0.91 2.23 3.070(2) 153.5
N4 H2N4 O61 . 0.91 2.36 3.173(2) 148.4
N4 H3N4 O13 2_656 0.91 2.01 2.781(2) 142.1
N11 H11N O52 2_656 0.909(3) 1.927(7) 2.821(3) 167(2)
N11 H31N O12 2_756 0.909(3) 1.980(11) 2.831(3) 155(2)
N11 H41N O34 1_655 0.910(3) 2.246(10) 3.098(3) 156(2)
N21 H12N O11 1_755 0.909(3) 1.998(11) 2.840(3) 154(2)
N21 H22N O24 1_755 0.910(3) 1.995(8) 2.875(3) 162(2)
N21 H32N O62 1_655 0.909(3) 1.930(7) 2.824(3) 167(2)
N21 H42N O33 2_756 0.909(3) 2.286(12) 3.125(3) 153(2)
N31 H13N O13 2_756 0.910(3) 1.831(5) 2.738(3) 174(2)
N31 H23N O53 2_656 0.909(3) 1.951(8) 2.827(3) 161(2)
N31 H33N O31 1_655 0.909(3) 2.387(16) 3.103(3) 135.7(19)
N31 H33N O62 1_655 0.909(3) 2.50(2) 3.027(3) 117.2(17)
N31 H43N O24 1_655 0.910(3) 1.899(7) 2.794(3) 167(2)
N41 H14N O54 1_655 0.909(3) 1.927(7) 2.820(3) 166(2)
N41 H24N O14 1_755 0.910(3) 1.849(7) 2.736(3) 164(2)
N41 H34N O32 2_756 0.909(3) 2.359(17) 3.073(2) 135.4(19)
N41 H44N O23 2_756 0.911(3) 1.903(6) 2.805(3) 170(2)
N51 H15N O42 . 0.909(3) 1.865(8) 2.748(3) 163(2)
N51 H15N O2W . 0.909(3) 2.61(2) 3.151(3) 119.0(19)
N51 H25N O5W . 0.909(3) 1.917(7) 2.812(3) 168(2)
N51 H35N O51 1_655 0.911(3) 2.603(11) 3.454(3) 156(2)
N51 H45N O23 . 0.910(3) 1.785(4) 2.695(3) 178(2)
N61 H16N O41 1_655 0.910(3) 1.858(5) 2.764(3) 173(2)
N61 H26N O2W . 0.911(3) 1.918(8) 2.804(3) 164(2)
N61 H36N O61 . 0.910(3) 2.576(12) 3.397(3) 150(2)
N61 H46N O24 1_655 0.910(3) 1.846(11) 2.701(3) 156(2)
O1W H101 O43 . 0.820(2) 1.919(6) 2.728(2) 168(3)
O1W H102 O4W . 0.820(2) 1.908(4) 2.725(3) 174(3)
O2W H201 O61 1_655 0.820(2) 1.920(7) 2.724(3) 167(3)
O2W H202 O42 . 0.819(2) 2.17(2) 2.814(2) 135(3)
O2W H202 O1W 1_556 0.819(2) 2.65(2) 3.251(3) 132(3)
O3W H301 O44 1_655 0.820(2) 1.918(8) 2.719(2) 165(3)
O3W H302 O6W 1_655 0.820(2) 1.931(5) 2.745(3) 172(3)
O4W H401 O63 . 0.820(2) 1.891(9) 2.685(3) 163(3)
O4W H402 O41 1_654 0.819(2) 2.13(2) 2.803(2) 140(3)
O5W H501 O51 . 0.820(2) 1.959(9) 2.756(3) 164(3)
O5W H502 O44 1_655 0.820(2) 1.978(10) 2.765(2) 161(3)
O6W H601 O64 . 0.820(2) 1.906(8) 2.705(3) 164(3)

loop_
_geom_torsion_atom_site_label_1
_geom_torsion_atom_site_label_2
_geom_torsion_atom_site_label_3
_geom_torsion_atom_site_label_4
_geom_torsion
O11 P1 O31 C31 178.29(14)
O41 P1 O31 C31 -56.12(16)
O21 P1 O31 C31 60.94(16)
O62 C11 C21 N1 -21.8(2)
O61 C11 C21 N1 157.42(18)
O62 C11 C21 C31 100.7(2)
O61 C11 C21 C31 -80.1(2)
P1 O31 C31 C21 -162.94(13)
N1 C21 C31 O31 62.8(2)
C11 C21 C31 O31 -59.6(2)
O12 P2 O32 C32 178.57(13)
O42 P2 O32 C32 -56.42(15)
O22 P2 O32 C32 60.73(15)
O52 C12 C22 N2 -21.1(2)
O51 C12 C22 N2 157.99(18)
O52 C12 C22 C32 101.3(2)
O51 C12 C22 C32 -79.6(2)
P2 O32 C32 C22 -164.50(12)
N2 C22 C32 O32 62.4(2)
C12 C22 C32 O32 -60.4(2)
O13 P3 O33 C33 177.67(14)
O43 P3 O33 C33 -61.21(16)
O23 P3 O33 C33 56.56(16)
O53 C13 C23 N3 -16.8(2)
O63 C13 C23 N3 164.74(17)
O53 C13 C23 C33 105.2(2)
O63 C13 C23 C33 -73.3(2)
P3 O33 C33 C23 -162.85(13)
N3 C23 C33 O33 63.5(2)
C13 C23 C33 O33 -58.6(2)
O14 P4 O34 C34 177.74(14)
O24 P4 O34 C34 56.78(15)
O44 P4 O34 C34 -61.19(15)
O54 C14 C24 N4 -16.9(2)
O64 C14 C24 N4 165.17(18)
O54 C14 C24 C34 104.9(2)
O64 C14 C24 C34 -73.0(2)
P4 O34 C34 C24 -164.22(12)
N4 C24 C34 O34 63.12(19)
C14 C24 C34 O34 -58.9(2)
